data_7213232
loop_
_publ_author_name
'Chambers, Richard D.'
'Diter, Patrick'
'Dunn, Stephen N.'
'Farren, Christopher'
'Sandford, Graham'
'Batsanov, Andrei S.'
'Howard, Judith A. K.'

_publ_section_title
;
 Free radical chemistry. Part 11. Additions of cyclic and acyclic alcohols
 and diols to hexafluoropropene
;
_journal_issue 10
_journal_name_full 'Journal of the Chemical Society, Perkin Transactions 1'
_journal_page_first 1639
_journal_paper_doi 10.1039/a909778c
_journal_year 2000
_chemical_formula_sum 'C12 H12 F12 O2'
_chemical_formula_weight 416.22
_chemical_melting_point 358.1(10)
_chemical_name_common cis-1,3-di(2H-hexafluoropropyl)-cyclohexane-1,3-diol
_chemical_name_systematic
; 
 cis-1,3-di(1,1,2,3,3,3-hexafluoropropyl)-cyclohexane-1,3-diol  
;
_space_group_IT_number 14
_symmetry_cell_setting monoclinic
_symmetry_space_group_name_Hall '-P 2yn'
_symmetry_space_group_name_H-M 'P 1 21/n 1'
_atom_sites_solution_hydrogens geom
_atom_sites_solution_primary direct
_atom_sites_solution_secondary difmap
_audit_creation_method SHELXL
_cell_angle_alpha 90.00
_cell_angle_beta 94.60(1)
_cell_angle_gamma 90.00
_cell_formula_units_Z 16
_cell_length_a 10.590(2)
_cell_length_b 39.347(3)
_cell_length_c 15.135(5)
_cell_measurement_reflns_used 369
_cell_measurement_temperature 150(2)
_cell_measurement_theta_max 20
_cell_measurement_theta_min 4
_cell_volume 6286(2)
_computing_cell_refinement 'Siemens SMART'
_computing_data_collection 'Siemens SMART'
_computing_data_reduction 'Siemens SAINT'
_computing_molecular_graphics 'Siemens SHELXTL'
_computing_publication_material 'Siemens SHELXTL'
_computing_structure_refinement 'SHELXL-93 (Sheldrick, 1993)'
_computing_structure_solution 'SHELXS-86 (Sheldrick, 1990)'
_diffrn_ambient_temperature 150(2)
_diffrn_measurement_device 'Siemens CCD area detector'
_diffrn_measurement_method '\w scan'
_diffrn_radiation_monochromator graphite
_diffrn_radiation_source 'fine-focus sealed tube'
_diffrn_radiation_type MoK\a
_diffrn_radiation_wavelength 0.71073
_diffrn_reflns_av_R_equivalents 0.1290
_diffrn_reflns_av_sigmaI/netI 0.0976
_diffrn_reflns_limit_h_max 13
_diffrn_reflns_limit_h_min -10
_diffrn_reflns_limit_k_max 51
_diffrn_reflns_limit_k_min -49
_diffrn_reflns_limit_l_max 18
_diffrn_reflns_limit_l_min -19
_diffrn_reflns_number 37884
_diffrn_reflns_theta_max 25.00
_diffrn_reflns_theta_min 1.45
_diffrn_standards_decay_% 0.1
_diffrn_standards_interval_count 'not measured'
_diffrn_standards_number 'not measured'
_exptl_absorpt_coefficient_mu 0.211
_exptl_absorpt_correction_T_max 1.0000
_exptl_absorpt_correction_T_min 0.6017
_exptl_absorpt_correction_type multi-scan
_exptl_absorpt_process_details 'SADABS (G.M.Sheldrick, 1996)'
_exptl_crystal_colour colourless
_exptl_crystal_density_diffrn 1.759
_exptl_crystal_description plate
_exptl_crystal_F_000 3328
_exptl_crystal_size_max 0.45
_exptl_crystal_size_mid 0.25
_exptl_crystal_size_min 0.06
_refine_diff_density_max 0.853
_refine_diff_density_min -0.455
_refine_diff_density_rms 0.117
_refine_ls_extinction_method none
_refine_ls_goodness_of_fit_all 1.170
_refine_ls_goodness_of_fit_obs 1.346
_refine_ls_hydrogen_treatment constr
_refine_ls_matrix_type full
_refine_ls_number_parameters 858
_refine_ls_number_reflns 10675
_refine_ls_number_restraints 0
_refine_ls_restrained_S_all 1.290
_refine_ls_restrained_S_obs 1.346
_refine_ls_R_factor_all 0.2140
_refine_ls_R_factor_obs 0.1416
_refine_ls_shift/esd_max -0.008
_refine_ls_shift/esd_mean 0.000
_refine_ls_structure_factor_coef Fsqd
_refine_ls_weighting_details 'w=1/[\s^2^(Fo^2^)+(0.0878P)^2^+56.8599P] where P=(Fo^2^+2Fc^2^)/3'
_refine_ls_weighting_scheme calc
_refine_ls_wR_factor_all 0.3780
_refine_ls_wR_factor_obs 0.3052
_reflns_number_observed 6678
_reflns_number_total 11064
_reflns_observed_criterion >2sigma(I)
_cod_data_source_file a909778csup1.cif
_cod_data_source_block 24
_cod_depositor_comments
;
The following automatic conversions were performed:

'_chemical_melting_point' value '84-86 deg.C' was changed to
'358.1(10)' - it was converted from degrees Celsius(C) to Kelvins(K),
the average value was taken and precision was
estimated.

'_symmetry_cell_setting' value 'Monoclinic' changed to
'monoclinic' according to
/home/saulius/struct/CIF-dictionaries/cif_core.dic dictionary named
'cif_core.dic' version 2.4.2 from
2011-04-26.

'_exptl_absorpt_correction_type' value 'multiscan'
changed to 'multi-scan' according to
/home/saulius/struct/CIF-dictionaries/cif_core.dic dictionary named
'cif_core.dic' version 2.4.2 from 2011-04-26.

Automatic conversion script
Id: cif_fix_values 1891 2012-01-12 08:04:46Z andrius 

The following automatic conversions were performed:

'_refine_ls_weighting_scheme' value 'calc
w=1/[\s^2^(Fo^2^)+(0.0878P)^2^+56.8599P] where P=(Fo^2^+2Fc^2^)/3'
was changed to 'calc'. New tag '_refine_ls_weighting_details' was
created. The value of the new tag was set to
'w=1/[\s^2^(Fo^2^)+(0.0878P)^2^+56.8599P] where P=(Fo^2^+2Fc^2^)/3'.

Automatic conversion script
Id: cif_fix_values 3143 2015-03-26 13:38:13Z robertas 
;
_cod_original_cell_volume 6286(3)
_cod_original_sg_symbol_H-M P2(1)/n
_cod_database_code 7213232

loop_
_symmetry_equiv_pos_as_xyz
'x, y, z'
'-x+1/2, y+1/2, -z+1/2'
'-x, -y, -z'
'x-1/2, -y-1/2, z-1/2'

loop_
_atom_site_aniso_label
_atom_site_aniso_U_11
_atom_site_aniso_U_22
_atom_site_aniso_U_33
_atom_site_aniso_U_23
_atom_site_aniso_U_13
_atom_site_aniso_U_12
C7A 0.046(6) 0.042(6) 0.035(5) -0.011(5) 0.005(4) -0.007(5)
C8A 0.043(6) 0.073(8) 0.024(5) 0.004(5) -0.005(4) -0.010(6)
C9A 0.065(8) 0.091(10) 0.032(6) -0.014(6) -0.010(6) 0.004(8)
C10A 0.029(5) 0.054(6) 0.021(5) -0.005(4) 0.003(4) -0.005(4)
C11A 0.044(6) 0.047(6) 0.023(5) -0.003(4) -0.002(4) 0.001(5)
C12A 0.071(8) 0.072(9) 0.044(7) -0.010(6) -0.014(6) 0.013(7)
O1A 0.043(4) 0.047(4) 0.027(3) -0.009(3) 0.012(3) -0.004(3)
O3A 0.032(3) 0.048(4) 0.017(3) 0.001(3) 0.001(2) -0.002(3)
F1A 0.054(4) 0.087(5) 0.040(3) -0.019(3) 0.015(3) -0.030(3)
F2A 0.074(4) 0.064(4) 0.046(4) -0.022(3) 0.010(3) 0.000(3)
F3A 0.097(5) 0.074(5) 0.038(4) -0.012(3) -0.016(3) 0.010(4)
F4A 0.079(5) 0.127(7) 0.036(4) -0.004(4) -0.010(3) -0.016(5)
F5A 0.072(5) 0.086(5) 0.050(4) -0.025(4) -0.017(3) -0.014(4)
F6A 0.071(5) 0.181(9) 0.028(3) -0.038(4) -0.003(3) 0.029(5)
F7A 0.047(3) 0.062(4) 0.035(3) -0.005(3) 0.022(3) -0.008(3)
F8A 0.054(3) 0.059(4) 0.019(3) -0.011(2) 0.005(2) 0.003(3)
F9A 0.069(5) 0.057(5) 0.038(4) -0.006(3) -0.016(4) 0.008(4)
F10A 0.076(5) 0.051(4) 0.062(4) 0.003(3) -0.005(3) 0.010(3)
F11A 0.225(12) 0.085(6) 0.111(7) 0.018(5) 0.127(8) 0.061(7)
F12A 0.132(8) 0.069(5) 0.094(6) -0.021(4) -0.057(6) 0.004(5)
C7B 0.034(5) 0.055(6) 0.027(5) -0.015(4) -0.001(4) -0.010(5)
C8B 0.062(7) 0.045(6) 0.023(5) 0.003(4) -0.002(5) 0.009(5)
C10B 0.024(5) 0.051(6) 0.036(5) -0.014(5) 0.002(4) -0.007(4)
C11B 0.044(6) 0.067(7) 0.021(5) 0.002(5) 0.002(4) -0.005(5)
C12B 0.040(6) 0.084(9) 0.028(6) -0.008(6) -0.011(5) -0.004(6)
O1B 0.030(3) 0.042(4) 0.024(3) -0.002(3) -0.002(3) 0.001(3)
O3B 0.029(3) 0.042(4) 0.030(3) -0.006(3) 0.009(3) -0.006(3)
F1B 0.045(3) 0.075(4) 0.037(3) -0.008(3) 0.019(3) -0.004(3)
F2B 0.052(3) 0.070(4) 0.021(3) -0.011(3) -0.004(2) 0.003(3)
F3B 0.067(6) 0.059(6) 0.043(5) -0.011(4) -0.023(4) 0.002(4)
F4B 0.116(6) 0.055(4) 0.063(5) -0.007(4) -0.013(4) 0.015(4)
F5B 0.124(7) 0.101(6) 0.053(4) -0.020(4) 0.028(4) 0.048(5)
F6B 0.088(8) 0.055(6) 0.083(7) -0.009(5) -0.015(6) -0.008(5)
F7B 0.043(3) 0.065(4) 0.034(3) -0.004(3) 0.003(2) -0.017(3)
F8B 0.053(4) 0.055(4) 0.037(3) -0.011(3) 0.006(3) -0.001(3)
F9B 0.082(5) 0.062(4) 0.033(3) -0.003(3) 0.004(3) 0.016(4)
F10B 0.069(4) 0.106(6) 0.029(3) 0.010(3) -0.008(3) 0.004(4)
F11B 0.080(5) 0.091(5) 0.035(3) -0.022(3) -0.011(3) -0.021(4)
F12B 0.076(5) 0.151(8) 0.043(4) -0.003(4) 0.020(4) 0.026(5)
C7C 0.047(6) 0.051(6) 0.028(5) -0.001(4) -0.001(4) 0.002(5)
C8C 0.130(14) 0.066(9) 0.046(8) 0.015(6) 0.037(8) 0.014(9)
C9C 0.166(17) 0.091(12) 0.050(9) 0.049(9) 0.049(10) 0.063(12)
C10C 0.039(5) 0.047(6) 0.025(5) 0.002(4) 0.010(4) 0.006(5)
C11C 0.055(7) 0.040(6) 0.018(5) 0.006(4) 0.005(4) 0.007(5)
C12C 0.085(9) 0.082(9) 0.012(5) 0.000(5) 0.013(5) 0.007(7)
O1C 0.035(3) 0.052(4) 0.027(3) -0.002(3) 0.009(3) 0.012(3)
O3C 0.047(4) 0.041(4) 0.023(3) -0.002(3) 0.011(3) 0.005(3)
F1C 0.095(5) 0.051(4) 0.032(3) -0.011(3) -0.010(3) 0.005(3)
F2C 0.050(4) 0.066(4) 0.087(5) 0.018(4) -0.010(3) 0.008(3)
F3C 0.085(6) 0.080(6) 0.026(4) -0.007(4) 0.019(4) 0.008(5)
F4C 0.294(16) 0.074(6) 0.078(6) 0.028(5) 0.059(8) 0.062(8)
F5C 0.157(10) 0.152(10) 0.094(7) 0.028(7) -0.021(7) 0.069(8)
F6C 0.205(13) 0.124(8) 0.111(8) 0.051(7) 0.060(8) -0.002(8)
F7C 0.048(4) 0.103(5) 0.028(3) 0.003(3) 0.012(3) 0.014(3)
F8C 0.086(5) 0.049(4) 0.031(3) 0.004(3) 0.024(3) -0.006(3)
F9C 0.192(10) 0.043(5) 0.021(4) -0.003(3) -0.023(5) 0.022(5)
F10C 0.122(6) 0.081(5) 0.021(3) -0.004(3) -0.002(3) 0.004(4)
F11C 0.094(6) 0.234(11) 0.022(3) 0.002(5) 0.027(4) -0.025(7)
F12C 0.168(8) 0.079(5) 0.033(4) 0.015(4) 0.001(4) 0.024(5)
C7D 0.056(7) 0.041(6) 0.052(7) 0.020(5) 0.027(5) 0.014(5)
C8D 0.107(11) 0.057(8) 0.031(6) 0.007(5) 0.018(6) -0.003(7)
C9D 0.119(13) 0.086(11) 0.054(9) 0.014(8) 0.043(9) 0.038(10)
C10D 0.063(7) 0.054(6) 0.016(5) -0.003(4) 0.001(4) 0.016(6)
C11D 0.115(11) 0.061(8) 0.029(6) 0.014(6) 0.002(7) -0.011(8)
C12D 0.193(20) 0.054(9) 0.061(10) 0.015(8) 0.007(11) 0.021(11)
O1D 0.051(4) 0.046(4) 0.038(4) 0.010(3) 0.013(3) 0.008(3)
O3D 0.043(4) 0.049(4) 0.020(3) -0.001(3) 0.008(3) 0.009(3)
F1D 0.076(5) 0.133(7) 0.065(5) 0.025(5) 0.045(4) 0.038(5)
F2D 0.111(6) 0.071(5) 0.062(4) 0.019(4) 0.039(4) -0.024(4)
F3D 0.194(13) 0.053(6) 0.028(5) 0.008(4) 0.025(6) 0.015(6)
F4D 0.252(13) 0.108(7) 0.023(4) -0.005(4) 0.019(5) -0.002(8)
F5D 0.142(8) 0.139(8) 0.043(4) 0.034(4) 0.050(5) 0.061(6)
F6D 0.167(9) 0.106(7) 0.054(5) 0.033(4) 0.033(5) 0.054(6)
F7D 0.101(6) 0.069(4) 0.043(4) 0.011(3) 0.005(3) 0.042(4)
F8D 0.109(5) 0.069(4) 0.009(3) 0.007(3) 0.013(3) 0.014(4)
F9D 0.160(10) 0.051(5) 0.015(4) -0.007(3) 0.018(5) -0.019(6)
F10D 0.302(17) 0.089(7) 0.081(7) 0.011(5) 0.002(8) -0.098(9)
F11D 0.238(13) 0.049(5) 0.102(7) 0.029(5) 0.008(8) 0.007(7)
F12D 0.213(12) 0.094(6) 0.078(6) 0.018(5) 0.068(7) -0.032(7)

loop_
_atom_site_label
_atom_site_type_symbol
_atom_site_fract_x
_atom_site_fract_y
_atom_site_fract_z
_atom_site_U_iso_or_equiv
_atom_site_thermal_displace_type
_atom_site_occupancy
_atom_site_calc_flag
_atom_site_refinement_flags
_atom_site_disorder_group
C1A C 0.4581(9) 0.0712(2) 0.3602(6) 0.037(2) Uiso 1 d . .
C2A C 0.4005(8) 0.1024(2) 0.4009(6) 0.031(2) Uiso 1 d . .
H2A1 H 0.3139(8) 0.0966(2) 0.4163(6) 0.041 Uiso 1 d R .
H2A2 H 0.3936(8) 0.1210(2) 0.3570(6) 0.041 Uiso 1 d R .
C3A C 0.4806(8) 0.1141(2) 0.4849(6) 0.028(2) Uiso 1 d . .
C4A C 0.5015(10) 0.0855(3) 0.5518(7) 0.047(3) Uiso 1 d . .
H4A1 H 0.5568(10) 0.0932(3) 0.6038(7) 0.061 Uiso 1 d R .
H4A2 H 0.4185(10) 0.0791(3) 0.5727(7) 0.061 Uiso 1 d R .
C5A C 0.5571(10) 0.0545(3) 0.5124(7) 0.049(3) Uiso 1 d . .
H5A1 H 0.6425(10) 0.0605(3) 0.4953(7) 0.064 Uiso 1 d R .
H5A2 H 0.5667(10) 0.0361(3) 0.5573(7) 0.064 Uiso 1 d R .
C6A C 0.4775(10) 0.0417(3) 0.4286(7) 0.047(3) Uiso 1 d . .
H6A1 H 0.3940(10) 0.0340(3) 0.4459(7) 0.060 Uiso 1 d R .
H6A2 H 0.5202(10) 0.0221(3) 0.4026(7) 0.060 Uiso 1 d R .
C7A C 0.3736(9) 0.0583(3) 0.2777(6) 0.041(2) Uani 1 d . .
C8A C 0.3577(10) 0.0847(3) 0.2051(6) 0.047(3) Uani 1 d . .
H8A H 0.4372(10) 0.0983(3) 0.2031(6) 0.061 Uiso 1 d R .
C9A C 0.3214(12) 0.0672(4) 0.1106(7) 0.063(3) Uani 1 d . .
C10A C 0.4247(8) 0.1461(2) 0.5282(6) 0.034(2) Uani 1 d . .
C11A C 0.4057(9) 0.1779(3) 0.4679(6) 0.038(2) Uani 1 d . .
C12A C 0.3787(12) 0.2104(3) 0.5129(8) 0.064(3) Uani 1 d . .
O1A O 0.5771(6) 0.0795(2) 0.3250(4) 0.039(2) Uani 1 d . .
H01A H 0.6124(49) 0.0954(19) 0.3548(45) 0.058 Uiso 1 d R .
O3A O 0.5992(5) 0.1257(2) 0.4537(4) 0.0323(14) Uani 1 d . .
H03A H 0.6585(14) 0.1219(23) 0.4927(27) 0.048 Uiso 1 d R .
F1A F 0.2589(6) 0.0488(2) 0.3021(4) 0.060(2) Uani 1 d . .
F2A F 0.4306(6) 0.0296(2) 0.2455(4) 0.061(2) Uani 1 d . .
F3A F 0.2605(7) 0.1051(2) 0.2198(4) 0.071(2) Uani 1 d . .
F4A F 0.2860(7) 0.0922(2) 0.0536(4) 0.081(2) Uani 1 d . .
F5A F 0.2272(7) 0.0454(2) 0.1109(4) 0.071(2) Uani 1 d . .
F6A F 0.4197(7) 0.0525(2) 0.0803(4) 0.093(3) Uani 1 d . .
F7A F 0.3122(5) 0.13765(15) 0.5617(3) 0.0473(14) Uani 1 d . .
F8A F 0.5074(5) 0.15494(14) 0.5992(3) 0.0440(14) Uani 1 d . .
F9A F 0.2983(7) 0.1725(2) 0.4098(5) 0.056(3) Uani 0.815(14) d P 1
F9A' F 0.5242(30) 0.1901(8) 0.4640(21) 0.053(11) Uiso 0.185(14) d P 2
F10A F 0.3509(6) 0.2349(2) 0.4579(4) 0.063(2) Uani 1 d . .
F11A F 0.2950(12) 0.2093(2) 0.5693(6) 0.134(5) Uani 1 d . .
F12A F 0.4899(9) 0.2208(2) 0.5591(6) 0.102(3) Uani 1 d . .
C1B C 0.9078(8) 0.1439(2) 0.5534(6) 0.029(2) Uiso 1 d . .
C2B C 0.9971(8) 0.1553(2) 0.6321(6) 0.031(2) Uiso 1 d . .
H2B1 H 1.0804(8) 0.1614(2) 0.6112(6) 0.040 Uiso 1 d R .
H2B2 H 1.0105(8) 0.1361(2) 0.6741(6) 0.040 Uiso 1 d R .
C3B C 0.9448(8) 0.1856(2) 0.6815(6) 0.035(2) Uiso 1 d . .
C4B C 0.9121(9) 0.2152(2) 0.6164(6) 0.037(2) Uiso 1 d . .
H4B1 H 0.8739(9) 0.2340(2) 0.6484(6) 0.048 Uiso 1 d R .
H4B2 H 0.9908(9) 0.2237(2) 0.5930(6) 0.048 Uiso 1 d R .
C5B C 0.8211(9) 0.2036(3) 0.5395(7) 0.043(2) Uiso 1 d . .
H5B1 H 0.8034(9) 0.2229(3) 0.4984(7) 0.056 Uiso 1 d R .
H5B2 H 0.7402(9) 0.1967(3) 0.5627(7) 0.056 Uiso 1 d R .
C6B C 0.8753(9) 0.1743(2) 0.4900(6) 0.040(2) Uiso 1 d . .
H6B1 H 0.9519(9) 0.1817(2) 0.4619(6) 0.052 Uiso 1 d R .
H6B2 H 0.8116(9) 0.1667(2) 0.4427(6) 0.052 Uiso 1 d R .
C7B C 0.9647(9) 0.1143(3) 0.5020(6) 0.039(2) Uani 1 d . .
C8B C 0.9970(10) 0.0825(3) 0.5572(6) 0.044(2) Uani 1 d . .
C9B C 1.0132(18) 0.0511(4) 0.5059(11) 0.049(4) Uiso 0.727(12) d P 1
C9B' C 1.0859(36) 0.0537(8) 0.5235(22) 0.028(8) Uiso 0.273(12) d P 2
C10B C 1.0368(8) 0.1964(2) 0.7592(6) 0.037(2) Uani 1 d . .
C11B C 1.0690(10) 0.1692(3) 0.8283(6) 0.044(2) Uani 1 d . .
H11B H 0.9952(10) 0.1536(3) 0.8317(6) 0.057 Uiso 1 d R .
C12B C 1.1089(10) 0.1835(3) 0.9210(7) 0.052(3) Uani 1 d . .
O1B O 0.7938(5) 0.1291(2) 0.5841(4) 0.0324(14) Uani 1 d . .
H01B H 0.7441(41) 0.1447(2) 0.5968(64) 0.049 Uiso 1 d R .
O3B O 0.8322(5) 0.1729(2) 0.7196(4) 0.0335(14) Uani 1 d . .
H03B H 0.7895(51) 0.1893(2) 0.7364(63) 0.050 Uiso 1 d R .
F1B F 1.0684(5) 0.1252(2) 0.4636(4) 0.052(2) Uani 1 d . .
F2B F 0.8776(5) 0.1053(2) 0.4340(3) 0.0480(14) Uani 1 d . .
F3B F 1.1188(8) 0.0899(2) 0.6011(5) 0.058(3) Uani 0.727(12) d P 1
F3B' F 0.8659(27) 0.0610(7) 0.5491(20) 0.085(10) Uiso 0.273(12) d P 2
F4B F 1.0677(8) 0.0267(2) 0.5608(5) 0.079(2) Uani 1 d . .
F5B F 1.0801(8) 0.0528(2) 0.4373(5) 0.092(3) Uani 1 d . .
F6B F 0.9005(10) 0.0402(2) 0.4750(7) 0.077(3) Uani 0.727(12) d P 1
F6B' F 1.1948(26) 0.0661(7) 0.5419(18) 0.078(9) Uiso 0.273(12) d P 2
F7B F 1.1459(5) 0.20889(15) 0.7286(3) 0.0471(14) Uani 1 d . .
F8B F 0.9829(5) 0.22424(14) 0.8000(4) 0.0481(14) Uani 1 d . .
F9B F 1.1730(6) 0.1512(2) 0.8036(4) 0.059(2) Uani 1 d . .
F10B F 1.1557(6) 0.1582(2) 0.9725(4) 0.069(2) Uani 1 d . .
F11B F 1.1957(7) 0.2074(2) 0.9230(4) 0.070(2) Uani 1 d . .
F12B F 1.0045(7) 0.1948(2) 0.9583(4) 0.089(3) Uani 1 d . .
C1C C 0.5801(8) 0.2137(2) -0.1420(5) 0.027(2) Uiso 1 d . .
C2C C 0.5549(8) 0.2093(2) -0.0444(6) 0.030(2) Uiso 1 d . .
H2C1 H 0.6123(8) 0.2243(2) -0.0073(6) 0.039 Uiso 1 d R .
H2C2 H 0.4667(8) 0.2162(2) -0.0363(6) 0.039 Uiso 1 d R .
C3C C 0.5733(8) 0.1729(2) -0.0127(5) 0.027(2) Uiso 1 d . .
C4C C 0.4947(9) 0.1476(2) -0.0713(6) 0.038(2) Uiso 1 d . .
H4C1 H 0.4035(9) 0.1511(2) -0.0640(6) 0.050 Uiso 1 d R .
H4C2 H 0.5171(9) 0.1241(2) -0.0528(6) 0.050 Uiso 1 d R .
C5C C 0.5221(9) 0.1528(2) -0.1709(6) 0.040(2) Uiso 1 d . .
H5C1 H 0.6109(9) 0.1466(2) -0.1792(6) 0.053 Uiso 1 d R .
H5C2 H 0.4660(9) 0.1378(2) -0.2089(6) 0.053 Uiso 1 d R .
C6C C 0.4996(9) 0.1891(2) -0.1998(6) 0.039(2) Uiso 1 d . .
H6C1 H 0.5187(9) 0.1919(2) -0.2624(6) 0.051 Uiso 1 d R .
H6C2 H 0.4092(9) 0.1948(2) -0.1957(6) 0.051 Uiso 1 d R .
C7C C 0.5490(10) 0.2510(3) -0.1667(6) 0.042(2) Uani 1 d . .
C8C C 0.6246(17) 0.2660(3) -0.2423(8) 0.079(4) Uani 1 d . .
C9C C 0.5776(20) 0.3005(4) -0.2783(10) 0.100(6) Uani 1 d . .
C10C C 0.5404(9) 0.1694(2) 0.0851(6) 0.037(2) Uani 1 d . .
C11C C 0.6225(11) 0.1896(2) 0.1532(6) 0.037(2) Uani 1 d . .
C12C C 0.6111(13) 0.1799(3) 0.2505(6) 0.059(3) Uani 1 d . .
O1C O 0.7099(6) 0.2094(2) -0.1533(4) 0.038(2) Uani 1 d . .
H01C H 0.7426(23) 0.1968(22) -0.1130(42) 0.056 Uiso 1 d R .
O3C O 0.7067(6) 0.1656(2) -0.0111(4) 0.0366(15) Uani 1 d . .
H03C H 0.7179(9) 0.1444(2) -0.0091(73) 0.055 Uiso 1 d R .
F1C F 0.5872(7) 0.27258(15) -0.0986(4) 0.060(2) Uani 1 d . .
F2C F 0.4242(6) 0.2559(2) -0.1821(5) 0.068(2) Uani 1 d . .
F3C F 0.6334(8) 0.2444(2) -0.3074(4) 0.063(3) Uani 0.82(2) d P 1
F3C' F 0.7391(41) 0.2709(10) -0.2351(26) 0.071(14) Uiso 0.18(2) d P 2
F4C F 0.5511(14) 0.3218(2) -0.2208(6) 0.147(5) Uani 1 d . .
F5C F 0.4675(12) 0.2964(3) -0.3293(7) 0.136(4) Uani 1 d . .
F6C F 0.6561(13) 0.3115(3) -0.3341(7) 0.144(4) Uani 1 d . .
F7C F 0.4165(5) 0.1781(2) 0.0912(4) 0.059(2) Uani 1 d . .
F8C F 0.5497(6) 0.13588(14) 0.1102(4) 0.054(2) Uani 1 d . .
F9C F 0.5944(10) 0.2226(2) 0.1478(4) 0.087(4) Uani 0.88(2) d P 1
F9C' F 0.7222(66) 0.1905(16) 0.1501(42) 0.080(23) Uiso 0.12(2) d P 2
F10C F 0.6667(8) 0.2022(2) 0.3049(4) 0.075(2) Uani 1 d . .
F11C F 0.4974(8) 0.1741(3) 0.2698(4) 0.116(4) Uani 1 d . .
F12C F 0.6758(9) 0.1501(2) 0.2673(4) 0.094(3) Uani 1 d . .
C1D C 0.8555(9) 0.0782(2) 0.0397(6) 0.039(2) Uiso 1 d . .
C2D C 0.8388(9) 0.0425(2) 0.0756(6) 0.037(2) Uiso 1 d . .
H2D1 H 0.9184(9) 0.0295(2) 0.0721(6) 0.049 Uiso 1 d R .
H2D2 H 0.7713(9) 0.0306(2) 0.0384(6) 0.049 Uiso 1 d R .
C3D C 0.8056(8) 0.0430(2) 0.1740(6) 0.034(2) Uiso 1 d . .
C4D C 0.9056(9) 0.0629(2) 0.2309(7) 0.043(2) Uiso 1 d . .
H4D1 H 0.9873(9) 0.0506(2) 0.2325(7) 0.056 Uiso 1 d R .
H4D2 H 0.8798(9) 0.0644(2) 0.2922(7) 0.056 Uiso 1 d R .
C5D C 0.9220(11) 0.0985(3) 0.1947(8) 0.057(3) Uiso 1 d . .
H5D1 H 0.8430(11) 0.1116(3) 0.1999(8) 0.075 Uiso 1 d R .
H5D2 H 0.9911(11) 0.1102(3) 0.2307(8) 0.075 Uiso 1 d R .
C6D C 0.9548(11) 0.0987(3) 0.0975(7) 0.057(3) Uiso 1 d . .
H6D1 H 1.0401(11) 0.0889(3) 0.0934(7) 0.073 Uiso 1 d R .
H6D2 H 0.9563(11) 0.1224(3) 0.0753(7) 0.073 Uiso 1 d R .
C7D C 0.8958(10) 0.0766(3) -0.0574(7) 0.049(3) Uani 1 d . .
C8D C 0.8025(14) 0.0574(3) -0.1218(7) 0.064(3) Uani 1 d . .
C9D C 0.8085(17) 0.0655(4) -0.2193(9) 0.084(5) Uani 1 d . .
C10D C 0.7923(10) 0.0071(3) 0.2095(6) 0.045(3) Uani 1 d . .
C11D C 0.6901(15) -0.0146(3) 0.1606(7) 0.069(4) Uani 1 d . .
C12D C 0.6514(21) -0.0468(4) 0.2066(11) 0.103(6) Uani 1 d . .
O1D O 0.7368(6) 0.0958(2) 0.0308(4) 0.045(2) Uani 1 d . .
H01D H 0.6847(33) 0.0858(17) 0.0609(63) 0.067 Uiso 1 d R .
O3D O 0.6831(6) 0.0590(2) 0.1722(4) 0.037(2) Uani 1 d . .
H03D H 0.6709(42) 0.0661(24) 0.2231(15) 0.056 Uiso 1 d R .
F1D F 1.0118(7) 0.0639(2) -0.0586(5) 0.089(3) Uani 1 d . .
F2D F 0.8985(8) 0.1095(2) -0.0875(5) 0.080(2) Uani 1 d . .
F3D F 0.8419(12) 0.0229(2) -0.1130(5) 0.091(5) Uani 0.76(2) d P 1
F3D' F 0.6819(40) 0.0558(10) -0.1079(27) 0.104(15) Uiso 0.24(2) d P 2
F4D F 0.7538(12) 0.0421(2) -0.2708(5) 0.127(4) Uani 1 d . .
F5D F 0.9273(9) 0.0694(2) -0.2417(5) 0.106(3) Uani 1 d . .
F6D F 0.7481(10) 0.0943(2) -0.2370(5) 0.108(3) Uani 1 d . .
F7D F 0.9035(7) -0.0092(2) 0.2150(4) 0.071(2) Uani 1 d . .
F8D F 0.7541(7) 0.0094(2) 0.2947(3) 0.062(2) Uani 1 d . .
F9D F 0.7314(10) -0.0259(2) 0.0837(4) 0.075(4) Uani 0.78(2) d P 1
F9D' F 0.6114(35) -0.0060(9) 0.1159(26) 0.080(13) Uiso 0.22(2) d P 2
F10D F 0.5739(14) -0.0664(2) 0.1525(7) 0.158(6) Uani 1 d . .
F11D F 0.7443(13) -0.0656(2) 0.2379(7) 0.130(4) Uani 1 d . .
F12D F 0.5829(12) -0.0388(2) 0.2759(6) 0.125(4) Uani 1 d . .

loop_
_atom_type_symbol
_atom_type_description
_atom_type_scat_dispersion_real
_atom_type_scat_dispersion_imag
_atom_type_scat_source
C C 0.0033 0.0016 'International Tables Vol C Tables 4.2.6.8 and 6.1.1.4'
H H 0.0000 0.0000 'International Tables Vol C Tables 4.2.6.8 and 6.1.1.4'
O O 0.0106 0.0060 'International Tables Vol C Tables 4.2.6.8 and 6.1.1.4'
F F 0.0171 0.0103 'International Tables Vol C Tables 4.2.6.8 and 6.1.1.4'

loop_
_exptl_crystal_face_index_h
_exptl_crystal_face_index_k
_exptl_crystal_face_index_l
_exptl_crystal_face_perp_dist
0.00 -1.00 0.00 0.0300
0.00 1.00 0.00 0.0300
1.00 1.00 0.00 0.1250
-1.00 -1.00 0.00 0.1250
0.00 1.00 -1.00 0.2250
0.00 -1.00 1.00 0.2250

loop_
_geom_angle_atom_site_label_1
_geom_angle_atom_site_label_2
_geom_angle_atom_site_label_3
_geom_angle
O1A C1A C2A 110.9(7)
O1A C1A C6A 110.0(8)
C2A C1A C6A 111.5(8)
O1A C1A C7A 103.9(7)
C2A C1A C7A 111.3(8)
C6A C1A C7A 109.0(8)
C1A C2A C3A 111.3(7)
O3A C3A C4A 111.5(7)
O3A C3A C2A 105.0(6)
C4A C3A C2A 111.6(7)
O3A C3A C10A 104.7(7)
C4A C3A C10A 111.0(7)
C2A C3A C10A 112.8(7)
C5A C4A C3A 112.3(9)
C4A C5A C6A 112.6(9)
C5A C6A C1A 109.6(8)
F1A C7A F2A 107.2(8)
F1A C7A C8A 109.9(8)
F2A C7A C8A 109.2(8)
F1A C7A C1A 110.0(7)
F2A C7A C1A 107.9(8)
C8A C7A C1A 112.4(8)
F3A C8A C7A 109.4(8)
F3A C8A C9A 105.9(8)
C7A C8A C9A 110.9(9)
F6A C9A F5A 109.9(11)
F6A C9A F4A 106.8(11)
F5A C9A F4A 107.9(10)
F6A C9A C8A 111.2(9)
F5A C9A C8A 113.8(10)
F4A C9A C8A 107.0(10)
F7A C10A F8A 106.9(7)
F7A C10A C11A 109.7(7)
F8A C10A C11A 107.5(7)
F7A C10A C3A 109.2(7)
F8A C10A C3A 107.0(7)
C11A C10A C3A 116.1(7)
F9A' C11A C12A 85.9(15)
F9A C11A C12A 104.1(8)
F9A' C11A C10A 103.5(15)
F9A C11A C10A 107.9(8)
C12A C11A C10A 116.4(8)
F11A C12A F10A 108.7(11)
F11A C12A F12A 106.3(11)
F10A C12A F12A 104.2(11)
F11A C12A C11A 116.6(12)
F10A C12A C11A 112.9(9)
F12A C12A C11A 107.4(10)
O1B C1B C2B 110.3(7)
O1B C1B C7B 103.2(7)
C2B C1B C7B 111.8(7)
O1B C1B C6B 110.9(7)
C2B C1B C6B 110.3(7)
C7B C1B C6B 110.1(7)
C1B C2B C3B 112.5(7)
O3B C3B C10B 106.5(7)
O3B C3B C2B 105.4(7)
C10B C3B C2B 111.0(7)
O3B C3B C4B 111.3(7)
C10B C3B C4B 112.2(8)
C2B C3B C4B 110.2(7)
C5B C4B C3B 111.0(8)
C6B C5B C4B 111.4(8)
C5B C6B C1B 110.8(8)
F1B C7B F2B 106.2(7)
F1B C7B C8B 109.9(8)
F2B C7B C8B 107.7(8)
F1B C7B C1B 110.0(8)
F2B C7B C1B 107.8(7)
C8B C7B C1B 114.8(7)
F3B C8B C9B 106.1(11)
F3B C8B C7B 103.8(8)
C9B C8B C7B 115.4(9)
C7B C8B C9B' 121.5(14)
C7B C8B F3B' 103.5(12)
C9B' C8B F3B' 97.5(18)
F5B C9B F6B 105.5(13)
F5B C9B F4B 106.9(13)
F6B C9B F4B 108.3(13)
F5B C9B C8B 117.9(13)
F6B C9B C8B 108.6(13)
F4B C9B C8B 109.2(12)
F4B C9B' F6B' 114.0(31)
F4B C9B' F5B 116.3(26)
F6B' C9B' F5B 101.6(27)
F4B C9B' C8B 110.6(24)
F6B' C9B' C8B 102.1(25)
F5B C9B' C8B 111.2(24)
F7B C10B F8B 104.7(7)
F7B C10B C11B 109.7(8)
F8B C10B C11B 108.9(7)
F7B C10B C3B 110.0(7)
F8B C10B C3B 107.4(7)
C11B C10B C3B 115.5(8)
F9B C11B C10B 108.4(7)
F9B C11B C12B 105.5(8)
C10B C11B C12B 113.7(9)
F11B C12B F10B 107.1(8)
F11B C12B F12B 110.5(10)
F10B C12B F12B 106.2(9)
F11B C12B C11B 115.0(9)
F10B C12B C11B 108.7(9)
F12B C12B C11B 109.0(8)
O1C C1C C6C 111.2(7)
O1C C1C C2C 110.5(7)
C6C C1C C2C 110.5(7)
O1C C1C C7C 106.0(7)
C6C C1C C7C 111.5(7)
C2C C1C C7C 107.0(7)
C3C C2C C1C 112.6(7)
O3C C3C C2C 107.1(7)
O3C C3C C4C 111.5(7)
C2C C3C C4C 112.3(7)
O3C C3C C10C 105.2(6)
C2C C3C C10C 110.5(7)
C4C C3C C10C 110.0(7)
C3C C4C C5C 109.7(7)
C6C C5C C4C 111.4(8)
C5C C6C C1C 111.5(8)
F2C C7C F1C 105.7(8)
F2C C7C C1C 111.5(8)
F1C C7C C1C 111.2(7)
F2C C7C C8C 112.1(9)
F1C C7C C8C 100.3(9)
C1C C7C C8C 115.1(9)
F3C' C8C C9C 100.7(23)
F3C C8C C9C 110.4(11)
F3C' C8C C7C 123.8(23)
F3C C8C C7C 112.1(11)
C9C C8C C7C 115.1(12)
F4C C9C F6C 114.7(17)
F4C C9C F5C 104.2(15)
F6C C9C F5C 103.5(13)
F4C C9C C8C 115.4(11)
F6C C9C C8C 108.5(13)
F5C C9C C8C 109.7(16)
F7C C10C F8C 105.6(8)
F7C C10C C11C 108.9(8)
F8C C10C C11C 106.8(7)
F7C C10C C3C 109.4(7)
F8C C10C C3C 109.3(7)
C11C C10C C3C 116.2(8)
F9C' C11C C10C 120.3(35)
F9C C11C C10C 110.7(8)
F9C' C11C C12C 101.9(35)
F9C C11C C12C 105.5(8)
C10C C11C C12C 115.9(9)
F11C C12C F10C 111.0(9)
F11C C12C F12C 105.6(11)
F10C C12C F12C 105.4(10)
F11C C12C C11C 114.2(10)
F10C C12C C11C 111.7(10)
F12C C12C C11C 108.3(9)
O1D C1D C2D 110.7(8)
O1D C1D C6D 110.8(8)
C2D C1D C6D 112.0(8)
O1D C1D C7D 103.6(7)
C2D C1D C7D 110.2(8)
C6D C1D C7D 109.2(8)
C1D C2D C3D 111.6(8)
O3D C3D C10D 107.7(7)
O3D C3D C4D 111.6(7)
C10D C3D C4D 110.9(8)
O3D C3D C2D 105.1(7)
C10D C3D C2D 111.1(7)
C4D C3D C2D 110.3(8)
C5D C4D C3D 111.3(8)
C4D C5D C6D 113.0(10)
C5D C6D C1D 110.1(9)
F1D C7D F2D 107.8(9)
F1D C7D C8D 110.8(10)
F2D C7D C8D 106.6(9)
F1D C7D C1D 110.5(9)
F2D C7D C1D 106.8(8)
C8D C7D C1D 114.1(9)
F3D' C8D C9D 106.4(21)
F3D C8D C9D 105.0(10)
F3D' C8D C7D 120.5(20)
F3D C8D C7D 104.1(11)
C9D C8D C7D 116.1(12)
F4D C9D F6D 107.4(14)
F4D C9D F5D 108.0(11)
F6D C9D F5D 107.6(13)
F4D C9D C8D 112.3(13)
F6D C9D C8D 108.8(11)
F5D C9D C8D 112.5(14)
F7D C10D F8D 107.2(7)
F7D C10D C11D 110.4(9)
F8D C10D C11D 103.9(9)
F7D C10D C3D 111.2(9)
F8D C10D C3D 108.0(8)
C11D C10D C3D 115.5(8)
F9D' C11D C12D 108.8(24)
F9D C11D C12D 103.6(11)
F9D' C11D C10D 127.7(22)
F9D C11D C10D 109.7(11)
C12D C11D C10D 116.9(12)
F11D C12D F10D 107.8(13)
F11D C12D F12D 106.6(13)
F10D C12D F12D 105.3(17)
F11D C12D C11D 114.8(17)
F10D C12D C11D 111.8(12)
F12D C12D C11D 109.9(12)

loop_
_geom_bond_atom_site_label_1
_geom_bond_atom_site_label_2
_geom_bond_distance
C1A O1A 1.444(11)
C1A C2A 1.522(12)
C1A C6A 1.559(14)
C1A C7A 1.561(13)
C2A C3A 1.542(12)
C3A O3A 1.450(10)
C3A C4A 1.518(13)
C3A C10A 1.558(12)
C4A C5A 1.501(14)
C5A C6A 1.549(14)
C7A F1A 1.350(11)
C7A F2A 1.388(11)
C7A C8A 1.512(14)
C8A F3A 1.338(12)
C8A C9A 1.607(14)
C9A F6A 1.305(14)
C9A F5A 1.315(14)
C9A F4A 1.342(14)
C10A F7A 1.372(10)
C10A F8A 1.375(10)
C10A C11A 1.552(13)
C11A F9A' 1.35(3)
C11A F9A 1.397(11)
C11A C12A 1.486(15)
C12A F11A 1.280(15)
C12A F10A 1.293(13)
C12A F12A 1.383(14)
C1B O1B 1.449(10)
C1B C2B 1.528(12)
C1B C7B 1.547(13)
C1B C6B 1.557(12)
C2B C3B 1.536(12)
C3B O3B 1.454(10)
C3B C10B 1.526(12)
C3B C4B 1.547(13)
C4B C5B 1.519(13)
C5B C6B 1.512(13)
C7B F1B 1.352(10)
C7B F2B 1.373(10)
C7B C8B 1.531(14)
C8B F3B 1.433(13)
C8B C9B 1.48(2)
C8B C9B' 1.58(3)
C8B F3B' 1.62(3)
C9B F5B 1.31(2)
C9B F6B 1.32(2)
C9B F4B 1.37(2)
C9B' F4B 1.23(3)
C9B' F6B' 1.26(4)
C9B' F5B 1.30(3)
C10B F7B 1.371(10)
C10B F8B 1.401(10)
C10B C11B 1.514(14)
C11B F9B 1.388(11)
C11B C12B 1.540(13)
C12B F11B 1.313(12)
C12B F10B 1.337(13)
C12B F12B 1.355(12)
C1C O1C 1.408(10)
C1C C6C 1.520(12)
C1C C2C 1.532(12)
C1C C7C 1.545(13)
C2C C3C 1.519(12)
C3C O3C 1.440(10)
C3C C4C 1.533(12)
C3C C10C 1.553(11)
C4C C5C 1.571(13)
C5C C6C 1.508(13)
C7C F2C 1.338(11)
C7C F1C 1.371(11)
C7C C8C 1.56(2)
C8C F3C' 1.22(4)
C8C F3C 1.312(15)
C8C C9C 1.53(2)
C9C F4C 1.26(2)
C9C F6C 1.31(2)
C9C F5C 1.36(2)
C10C F7C 1.367(10)
C10C F8C 1.374(11)
C10C C11C 1.519(14)
C11C F9C' 1.06(7)
C11C F9C 1.332(11)
C11C C12C 1.535(12)
C12C F11C 1.282(14)
C12C F10C 1.311(13)
C12C F12C 1.371(14)
C1D O1D 1.430(11)
C1D C2D 1.524(13)
C1D C6D 1.541(14)
C1D C7D 1.564(14)
C2D C3D 1.558(13)
C3D O3D 1.440(11)
C3D C10D 1.522(14)
C3D C4D 1.527(13)
C4D C5D 1.520(15)
C5D C6D 1.54(2)
C7D F1D 1.328(12)
C7D F2D 1.373(12)
C7D C8D 1.53(2)
C8D F3D' 1.31(4)
C8D F3D 1.419(15)
C8D C9D 1.52(2)
C9D F4D 1.31(2)
C9D F6D 1.32(2)
C9D F5D 1.34(2)
C10D F7D 1.339(12)
C10D F8D 1.385(10)
C10D C11D 1.52(2)
C11D F9D' 1.08(4)
C11D F9D 1.353(14)
C11D C12D 1.52(2)
C12D F11D 1.29(2)
C12D F10D 1.35(2)
C12D F12D 1.36(2)
